data_2238340
loop_
_publ_author_name
'Choi, Hong Dae'
'Seo, Pil Ja'
'Lee, Uk'

_publ_section_title
;
 3-(2-Bromophenylsulfinyl)-2,5,7-trimethyl-1-benzofuran
;
_journal_coeditor_code FJ2637
_journal_issue 8
_journal_name_full 'Acta Crystallographica Section E'
_journal_page_first o1299
_journal_paper_doi 10.1107/S1600536813019867
_journal_volume 69
_journal_year 2013
_chemical_formula_iupac 'C17 H15 Br O2 S'
_chemical_formula_moiety 'C17 H15 Br O2 S'
_chemical_formula_sum 'C17 H15 Br O2 S'
_chemical_formula_weight 363.26
_chemical_melting_point_gt 457
_chemical_melting_point_lt 458
_chemical_name_systematic
;
3-(2-Bromophenylsulfinyl)-2,5,7-trimethyl-1-benzofuran
;
_space_group_IT_number 2
_symmetry_cell_setting triclinic
_symmetry_space_group_name_Hall '-P 1'
_symmetry_space_group_name_H-M 'P -1'
_atom_sites_solution_hydrogens difmap
_atom_sites_solution_primary direct
_atom_sites_solution_secondary difmap
_cell_angle_alpha 98.933(19)
_cell_angle_beta 105.001(19)
_cell_angle_gamma 93.530(18)
_cell_formula_units_Z 2
_cell_length_a 7.540(3)
_cell_length_b 8.415(3)
_cell_length_c 12.722(4)
_cell_measurement_reflns_used 6758
_cell_measurement_temperature 173(2)
_cell_measurement_theta_max 28.25
_cell_measurement_theta_min 2.73
_cell_volume 765.8(5)
_computing_cell_refinement '<i>SAINT</i> (Bruker, 2009)'
_computing_data_collection '<i>APEX2</i> (Bruker, 2009)'
_computing_data_reduction '<i>SAINT</i> (Bruker, 2009)'
_computing_molecular_graphics '<i>ORTEP-3</i> (Farrugia, 2012) and <i>DIAMOND</i> (Brandenburg, 1998)'
_computing_publication_material '<i>SHELXL97</i> (Sheldrick, 2008)'
_computing_structure_refinement '<i>SHELXL97</i> (Sheldrick, 2008)'
_computing_structure_solution '<i>SHELXS97</i> (Sheldrick, 2008)'
_diffrn_ambient_temperature 173(2)
_diffrn_detector_area_resol_mean 10.0
_diffrn_measured_fraction_theta_full 0.988
_diffrn_measured_fraction_theta_max 0.988
_diffrn_measurement_device_type 'Bruker SMART APEXII CCD'
_diffrn_measurement_method '\f and \w scans'
_diffrn_radiation_monochromator 'graphite multilayer'
_diffrn_radiation_source 'rotating anode'
_diffrn_radiation_type MoK\a
_diffrn_radiation_wavelength 0.71073
_diffrn_reflns_av_R_equivalents 0.0377
_diffrn_reflns_av_sigmaI/netI 0.0333
_diffrn_reflns_limit_h_max 9
_diffrn_reflns_limit_h_min -9
_diffrn_reflns_limit_k_max 10
_diffrn_reflns_limit_k_min -9
_diffrn_reflns_limit_l_max 16
_diffrn_reflns_limit_l_min -16
_diffrn_reflns_number 12648
_diffrn_reflns_theta_full 27.00
_diffrn_reflns_theta_max 27.00
_diffrn_reflns_theta_min 2.46
_diffrn_standards_number 0
_exptl_absorpt_coefficient_mu 2.821
_exptl_absorpt_correction_T_max 0.7457
_exptl_absorpt_correction_T_min 0.5222
_exptl_absorpt_correction_type multi-scan
_exptl_absorpt_process_details '(<i>SADABS</i>; Bruker, 2009)'
_exptl_crystal_colour colourless
_exptl_crystal_density_diffrn 1.575
_exptl_crystal_density_method 'not measured'
_exptl_crystal_description block
_exptl_crystal_F_000 368
_exptl_crystal_size_max 0.32
_exptl_crystal_size_mid 0.26
_exptl_crystal_size_min 0.20
_refine_diff_density_max 0.294
_refine_diff_density_min -0.538
_refine_ls_extinction_method none
_refine_ls_goodness_of_fit_ref 1.120
_refine_ls_hydrogen_treatment constr
_refine_ls_matrix_type full
_refine_ls_number_parameters 193
_refine_ls_number_reflns 3304
_refine_ls_number_restraints 0
_refine_ls_restrained_S_all 1.120
_refine_ls_R_factor_all 0.0395
_refine_ls_R_factor_gt 0.0327
_refine_ls_shift/su_max 0.001
_refine_ls_shift/su_mean 0.000
_refine_ls_structure_factor_coef Fsqd
_refine_ls_weighting_details 'calc w=1/[\s^2^(Fo^2^)+(0.0362P)^2^+0.4612P] where P=(Fo^2^+2Fc^2^)/3'
_refine_ls_weighting_scheme calc
_refine_ls_wR_factor_gt 0.0809
_refine_ls_wR_factor_ref 0.0848
_reflns_number_gt 2857
_reflns_number_total 3304
_reflns_threshold_expression I>2\s(I)
_cod_data_source_file fj2637.cif
_cod_data_source_block I
_cod_original_cell_volume 765.9(5)
_cod_database_code 2238340
_cod_database_fobs_code 2238340

loop_
_symmetry_equiv_pos_as_xyz
'x, y, z'
'-x, -y, -z'

loop_
_atom_site_type_symbol
_atom_site_label
_atom_site_fract_x
_atom_site_fract_y
_atom_site_fract_z
_atom_site_U_iso_or_equiv
_atom_site_adp_type
_atom_site_calc_flag
_atom_site_refinement_flags
_atom_site_occupancy
_atom_site_symmetry_multiplicity
Br Br1 0.37567(4) 0.55880(4) 0.20521(2) 0.03750(11) Uani d . 1 2
S S1 0.60544(9) 0.28866(8) 0.08301(5) 0.02716(15) Uani d . 1 2
O O1 0.5429(2) 0.1218(2) 0.34388(13) 0.0266(4) Uani d . 1 2
O O2 0.7458(3) 0.2104(2) 0.03489(15) 0.0389(5) Uani d . 1 2
C C1 0.6293(3) 0.2361(3) 0.21447(19) 0.0240(5) Uani d . 1 2
C C2 0.7898(3) 0.2554(3) 0.30929(19) 0.0241(5) Uani d . 1 2
C C3 0.9721(3) 0.3263(3) 0.3373(2) 0.0261(5) Uani d . 1 2
H H3 1.0173 0.3768 0.2862 0.031 Uiso calc R 1 2
C C4 1.0854(3) 0.3215(3) 0.4414(2) 0.0281(5) Uani d . 1 2
C C5 1.0155(4) 0.2476(3) 0.5162(2) 0.0310(6) Uani d . 1 2
H H5 1.0956 0.2466 0.5872 0.037 Uiso calc R 1 2
C C6 0.8355(4) 0.1761(3) 0.4916(2) 0.0291(5) Uani d . 1 2
C C7 0.7280(3) 0.1826(3) 0.3862(2) 0.0249(5) Uani d . 1 2
C C8 0.4873(3) 0.1568(3) 0.2387(2) 0.0258(5) Uani d . 1 2
C C9 1.2833(4) 0.3978(4) 0.4766(2) 0.0370(6) Uani d . 1 2
H H9A 1.3071 0.4537 0.4187 0.056 Uiso calc R 1 2
H H9B 1.3667 0.3135 0.4883 0.056 Uiso calc R 1 2
H H9C 1.3043 0.4757 0.5455 0.056 Uiso calc R 1 2
C C10 0.7603(4) 0.0990(4) 0.5728(2) 0.0387(7) Uani d . 1 2
H H10A 0.6570 0.1553 0.5876 0.058 Uiso calc R 1 2
H H10B 0.8578 0.1065 0.6419 0.058 Uiso calc R 1 2
H H10C 0.7173 -0.0151 0.5416 0.058 Uiso calc R 1 2
C C11 0.2921(3) 0.1021(4) 0.1772(2) 0.0347(6) Uani d . 1 2
H H11A 0.2629 0.1425 0.1071 0.052 Uiso calc R 1 2
H H11B 0.2110 0.1442 0.2215 0.052 Uiso calc R 1 2
H H11C 0.2734 -0.0164 0.1622 0.052 Uiso calc R 1 2
C C12 0.6930(3) 0.5004(3) 0.12476(18) 0.0244(5) Uani d . 1 2
C C13 0.8517(3) 0.5498(3) 0.0974(2) 0.0290(5) Uani d . 1 2
H H13 0.9179 0.4712 0.0665 0.035 Uiso calc R 1 2
C C14 0.9149(4) 0.7125(3) 0.1146(2) 0.0350(6) Uani d . 1 2
H H14 1.0229 0.7453 0.0947 0.042 Uiso calc R 1 2
C C15 0.8198(4) 0.8273(3) 0.1610(2) 0.0364(6) Uani d . 1 2
H H15 0.8627 0.9389 0.1728 0.044 Uiso calc R 1 2
C C16 0.6626(4) 0.7803(3) 0.1903(2) 0.0338(6) Uani d . 1 2
H H16 0.5992 0.8590 0.2235 0.041 Uiso calc R 1 2
C C17 0.5983(3) 0.6167(3) 0.17078(19) 0.0267(5) Uani d . 1 2

loop_
_atom_site_aniso_label
_atom_site_aniso_U_11
_atom_site_aniso_U_22
_atom_site_aniso_U_33
_atom_site_aniso_U_12
_atom_site_aniso_U_13
_atom_site_aniso_U_23
Br1 0.03110(16) 0.04774(19) 0.04011(17) 0.01447(12) 0.01611(12) 0.01220(13)
S1 0.0323(3) 0.0273(3) 0.0219(3) 0.0011(3) 0.0082(3) 0.0035(2)
O1 0.0258(8) 0.0286(9) 0.0269(9) 0.0010(7) 0.0092(7) 0.0072(7)
O2 0.0568(12) 0.0300(10) 0.0380(10) 0.0081(9) 0.0281(9) 0.0033(8)
C1 0.0269(12) 0.0210(12) 0.0247(12) 0.0027(9) 0.0074(10) 0.0046(9)
C2 0.0271(12) 0.0218(12) 0.0234(12) 0.0027(10) 0.0079(10) 0.0024(9)
C3 0.0280(12) 0.0229(12) 0.0298(13) 0.0013(10) 0.0106(10) 0.0074(10)
C4 0.0260(12) 0.0253(12) 0.0320(13) 0.0019(10) 0.0070(10) 0.0038(10)
C5 0.0332(13) 0.0327(14) 0.0263(13) 0.0063(11) 0.0049(11) 0.0068(11)
C6 0.0330(13) 0.0290(13) 0.0273(13) 0.0053(11) 0.0101(11) 0.0073(10)
C7 0.0254(12) 0.0240(12) 0.0273(12) 0.0027(10) 0.0103(10) 0.0052(10)
C8 0.0269(12) 0.0233(12) 0.0277(12) 0.0033(10) 0.0092(10) 0.0030(10)
C9 0.0273(13) 0.0411(16) 0.0398(15) 0.0011(12) 0.0051(12) 0.0061(12)
C10 0.0423(16) 0.0457(17) 0.0326(15) 0.0035(13) 0.0128(13) 0.0163(13)
C11 0.0268(13) 0.0398(16) 0.0361(15) -0.0018(12) 0.0071(11) 0.0072(12)
C12 0.0269(12) 0.0274(12) 0.0191(11) 0.0046(10) 0.0039(9) 0.0078(9)
C13 0.0296(13) 0.0300(13) 0.0296(13) 0.0062(11) 0.0099(11) 0.0077(10)
C14 0.0291(13) 0.0376(15) 0.0368(15) 0.0016(12) 0.0046(11) 0.0099(12)
C15 0.0379(15) 0.0276(14) 0.0371(15) -0.0001(12) -0.0009(12) 0.0060(11)
C16 0.0391(15) 0.0277(14) 0.0305(14) 0.0106(11) 0.0027(11) 0.0018(11)
C17 0.0245(12) 0.0334(14) 0.0212(11) 0.0076(10) 0.0027(10) 0.0064(10)

loop_
_atom_type_symbol
_atom_type_description
_atom_type_scat_dispersion_real
_atom_type_scat_dispersion_imag
_atom_type_scat_source
C C 0.0033 0.0016 'International Tables Vol C Tables 4.2.6.8 and 6.1.1.4'
H H 0.0000 0.0000 'International Tables Vol C Tables 4.2.6.8 and 6.1.1.4'
O O 0.0106 0.0060 'International Tables Vol C Tables 4.2.6.8 and 6.1.1.4'
S S 0.1246 0.1234 'International Tables Vol C Tables 4.2.6.8 and 6.1.1.4'
Br Br -0.2901 2.4595 'International Tables Vol C Tables 4.2.6.8 and 6.1.1.4'

loop_
_geom_angle_atom_site_label_1
_geom_angle_atom_site_label_2
_geom_angle_atom_site_label_3
_geom_angle
O2 S1 C1 107.88(11)
O2 S1 C12 105.17(11)
C1 S1 C12 99.38(11)
C8 O1 C7 106.49(18)
C8 C1 C2 108.3(2)
C8 C1 S1 121.31(19)
C2 C1 S1 130.28(18)
C7 C2 C3 119.3(2)
C7 C2 C1 104.2(2)
C3 C2 C1 136.5(2)
C4 C3 C2 118.5(2)
C4 C3 H3 120.8
C2 C3 H3 120.8
C3 C4 C5 119.9(2)
C3 C4 C9 120.8(2)
C5 C4 C9 119.3(2)
C6 C5 C4 123.4(2)
C6 C5 H5 118.3
C4 C5 H5 118.3
C7 C6 C5 114.6(2)
C7 C6 C10 122.2(2)
C5 C6 C10 123.2(2)
C6 C7 C2 124.4(2)
C6 C7 O1 124.9(2)
C2 C7 O1 110.7(2)
C1 C8 O1 110.3(2)
C1 C8 C11 133.8(2)
O1 C8 C11 115.9(2)
C4 C9 H9A 109.5
C4 C9 H9B 109.5
H9A C9 H9B 109.5
C4 C9 H9C 109.5
H9A C9 H9C 109.5
H9B C9 H9C 109.5
C6 C10 H10A 109.5
C6 C10 H10B 109.5
H10A C10 H10B 109.5
C6 C10 H10C 109.5
H10A C10 H10C 109.5
H10B C10 H10C 109.5
C8 C11 H11A 109.5
C8 C11 H11B 109.5
H11A C11 H11B 109.5
C8 C11 H11C 109.5
H11A C11 H11C 109.5
H11B C11 H11C 109.5
C13 C12 C17 119.0(2)
C13 C12 S1 117.37(18)
C17 C12 S1 123.18(19)
C14 C13 C12 120.8(2)
C14 C13 H13 119.6
C12 C13 H13 119.6
C13 C14 C15 119.7(3)
C13 C14 H14 120.2
C15 C14 H14 120.2
C16 C15 C14 120.4(3)
C16 C15 H15 119.8
C14 C15 H15 119.8
C15 C16 C17 119.5(2)
C15 C16 H16 120.2
C17 C16 H16 120.2
C12 C17 C16 120.6(2)
C12 C17 Br1 121.3(2)
C16 C17 Br1 118.05(19)

loop_
_geom_bond_atom_site_label_1
_geom_bond_atom_site_label_2
_geom_bond_distance
Br1 C17 1.896(3)
S1 O2 1.4913(19)
S1 C1 1.763(2)
S1 C12 1.809(3)
O1 C8 1.378(3)
O1 C7 1.392(3)
C1 C8 1.354(3)
C1 C2 1.451(3)
C2 C7 1.392(3)
C2 C3 1.397(3)
C3 C4 1.386(4)
C3 H3 0.9500
C4 C5 1.405(4)
C4 C9 1.512(4)
C5 C6 1.387(4)
C5 H5 0.9500
C6 C7 1.387(4)
C6 C10 1.509(4)
C8 C11 1.483(3)
C9 H9A 0.9800
C9 H9B 0.9800
C9 H9C 0.9800
C10 H10A 0.9800
C10 H10B 0.9800
C10 H10C 0.9800
C11 H11A 0.9800
C11 H11B 0.9800
C11 H11C 0.9800
C12 C13 1.388(3)
C12 C17 1.391(3)
C13 C14 1.387(4)
C13 H13 0.9500
C14 C15 1.387(4)
C14 H14 0.9500
C15 C16 1.384(4)
C15 H15 0.9500
C16 C17 1.393(4)
C16 H16 0.9500

loop_
_geom_hbond_atom_site_label_D
_geom_hbond_atom_site_label_H
_geom_hbond_atom_site_label_A
_geom_hbond_site_symmetry_A
_geom_hbond_distance_DH
_geom_hbond_distance_HA
_geom_hbond_distance_DA
_geom_hbond_angle_DHA
C9 H9C Cg1 2_766 0.98 2.92 3.594(3) 127
C16 H16 Cg2 1_565 0.95 2.78 3.551(3) 139

loop_
_geom_torsion_atom_site_label_1
_geom_torsion_atom_site_label_2
_geom_torsion_atom_site_label_3
_geom_torsion_atom_site_label_4
_geom_torsion
O2 S1 C1 C8 -121.0(2)
C12 S1 C1 C8 129.6(2)
O2 S1 C1 C2 54.9(3)
C12 S1 C1 C2 -54.5(2)
C8 C1 C2 C7 0.0(3)
S1 C1 C2 C7 -176.30(19)
C8 C1 C2 C3 -178.6(3)
S1 C1 C2 C3 5.1(4)
C7 C2 C3 C4 0.1(3)
C1 C2 C3 C4 178.5(3)
C2 C3 C4 C5 -0.6(4)
C2 C3 C4 C9 -179.4(2)
C3 C4 C5 C6 0.5(4)
C9 C4 C5 C6 179.3(2)
C4 C5 C6 C7 0.1(4)
C4 C5 C6 C10 -179.2(3)
C5 C6 C7 C2 -0.7(4)
C10 C6 C7 C2 178.6(2)
C5 C6 C7 O1 -178.7(2)
C10 C6 C7 O1 0.6(4)
C3 C2 C7 C6 0.6(4)
C1 C2 C7 C6 -178.3(2)
C3 C2 C7 O1 178.9(2)
C1 C2 C7 O1 0.0(3)
C8 O1 C7 C6 178.3(2)
C8 O1 C7 C2 0.0(2)
C2 C1 C8 O1 0.0(3)
S1 C1 C8 O1 176.70(16)
C2 C1 C8 C11 -179.9(3)
S1 C1 C8 C11 -3.2(4)
C7 O1 C8 C1 0.0(3)
C7 O1 C8 C11 179.9(2)
O2 S1 C12 C13 5.5(2)
C1 S1 C12 C13 117.0(2)
O2 S1 C12 C17 177.91(19)
C1 S1 C12 C17 -70.5(2)
C17 C12 C13 C14 -0.5(4)
S1 C12 C13 C14 172.26(19)
C12 C13 C14 C15 0.8(4)
C13 C14 C15 C16 0.1(4)
C14 C15 C16 C17 -1.3(4)
C13 C12 C17 C16 -0.7(3)
S1 C12 C17 C16 -173.02(19)
C13 C12 C17 Br1 177.67(18)
S1 C12 C17 Br1 5.3(3)
C15 C16 C17 C12 1.6(4)
C15 C16 C17 Br1 -176.83(19)
